data_2242973
loop_
_publ_author_name
'Vu Quoc, Trung'
'Tran Thi Thuy, Duong'
'Dang Thanh, Thuan'
'Phung Ngoc, Thanh'
'Nguyen Thien, Vuong'
'Nguyen Thuy, Chinh'
'Van Meervelt, Luc'

_publ_section_title
;
 Some chalcones derived from thiophene-3-carbaldehyde: synthesis and
 crystal structures
;
_journal_issue 7
_journal_name_full 'Acta Crystallographica Section E'
_journal_page_first 957
_journal_page_last 963
_journal_paper_doi 10.1107/S2056989019007503
_journal_volume 75
_journal_year 2019
_chemical_formula_iupac 'C13 H9 Br O S'
_chemical_formula_moiety 'C13 H9 Br O S'
_chemical_formula_sum 'C13 H9 Br O S'
_chemical_formula_weight 293.17
_chemical_name_systematic
;
1-(4-Bromophenyl)-3-(thiophen-3-yl)prop-1-en-3-one
;
_space_group_crystal_system monoclinic
_space_group_IT_number 14
_space_group_name_Hall '-P 2ybc'
_space_group_name_H-M_alt 'P 1 21/c 1'
_symmetry_space_group_name_Hall '-P 2ybc'
_symmetry_space_group_name_H-M 'P 1 21/c 1'
_atom_sites_solution_hydrogens geom
_audit_creation_method
;
Olex2 1.2
(compiled 2018.05.29 svn.r3510 for OlexSys, GUI svn.r5506)
;
_cell_angle_alpha 90
_cell_angle_beta 98.081(6)
_cell_angle_gamma 90
_cell_formula_units_Z 4
_cell_length_a 14.1245(7)
_cell_length_b 14.2016(13)
_cell_length_c 5.8809(4)
_cell_measurement_reflns_used 4399
_cell_measurement_temperature 293(2)
_cell_measurement_theta_max 27.2580
_cell_measurement_theta_min 2.9020
_cell_volume 1167.94(15)
_computing_cell_refinement
;
CrysAlisPro  (Rigaku OD, 2018)
;
_computing_data_collection
;
CrysAlisPro  (Rigaku OD, 2018)
;
_computing_data_reduction
;
CrysAlisPro  (Rigaku OD, 2018)
;
_computing_molecular_graphics
;
<i>OLEX2</i> (Dolomanov <i>et al.</i>,  2009)
;
_computing_publication_material
;
<i>OLEX2</i> (Dolomanov <i>et al.</i>,  2009)
;
_computing_structure_refinement
;
ShelXL (Sheldrick, 2015b)
;
_computing_structure_solution
;
SHELXT (Sheldrick, 2015a)
;
_diffrn_ambient_temperature 293(2)
_diffrn_detector 'CCD plate'
_diffrn_detector_area_resol_mean 15.9631
_diffrn_measured_fraction_theta_full 0.999
_diffrn_measured_fraction_theta_max 0.999
_diffrn_measurement_device 'four-circle diffractometer'
_diffrn_measurement_device_type 'SuperNova, single source at offset/far, Eos'
_diffrn_measurement_method '\w scans'
_diffrn_radiation_monochromator mirror
_diffrn_radiation_probe x-ray
_diffrn_radiation_type MoK\a
_diffrn_radiation_wavelength 0.71073
_diffrn_reflns_av_R_equivalents 0.0446
_diffrn_reflns_av_unetI/netI 0.0373
_diffrn_reflns_limit_h_max 17
_diffrn_reflns_limit_h_min -17
_diffrn_reflns_limit_k_max 17
_diffrn_reflns_limit_k_min -17
_diffrn_reflns_limit_l_max 7
_diffrn_reflns_limit_l_min -7
_diffrn_reflns_number 12050
_diffrn_reflns_theta_full 25.242
_diffrn_reflns_theta_max 26.371
_diffrn_reflns_theta_min 2.869
_diffrn_source 'micro-focus sealed X-ray tube'
_exptl_absorpt_coefficient_mu 3.671
_exptl_absorpt_correction_T_max 1.00000
_exptl_absorpt_correction_T_min 0.36648
_exptl_absorpt_correction_type multi-scan
_exptl_absorpt_process_details
;
(CrysAlisPro; Rigaku OD, 2018)
;
_exptl_crystal_colour yellow
_exptl_crystal_density_diffrn 1.667
_exptl_crystal_description plate
_exptl_crystal_F_000 584
_exptl_crystal_size_max 0.4
_exptl_crystal_size_mid 0.4
_exptl_crystal_size_min 0.05
_refine_diff_density_max 0.403
_refine_diff_density_min -0.462
_refine_ls_extinction_method none
_refine_ls_goodness_of_fit_ref 1.022
_refine_ls_hydrogen_treatment constr
_refine_ls_matrix_type full
_refine_ls_number_parameters 158
_refine_ls_number_reflns 2392
_refine_ls_number_restraints 20
_refine_ls_restrained_S_all 1.027
_refine_ls_R_factor_all 0.0680
_refine_ls_R_factor_gt 0.0429
_refine_ls_shift/su_max 0.001
_refine_ls_shift/su_mean 0.000
_refine_ls_structure_factor_coef Fsqd
_refine_ls_weighting_details 'w=1/[\s^2^(Fo^2^)+(0.0407P)^2^+0.7623P] where P=(Fo^2^+2Fc^2^)/3'
_refine_ls_weighting_scheme calc
_refine_ls_wR_factor_gt 0.0930
_refine_ls_wR_factor_ref 0.1070
_reflns_number_gt 1683
_reflns_number_total 2392
_reflns_threshold_expression 'I > 2\s(I)'
_cod_data_source_file lh5905sup1.cif
_cod_data_source_block 4
_cod_original_cell_volume 1167.93(15)
_cod_database_code 2242973
_shelx_space_group_comment
;
The symmetry employed for this shelxl refinement is uniquely defined
by the following loop, which should always be used as a source of
symmetry information in preference to the above space-group names.
They are only intended as comments.
;
_shelx_estimated_absorpt_t_min 0.321
_shelx_estimated_absorpt_t_max 0.838

loop_
_space_group_symop_operation_xyz
'x, y, z'
'-x, y+1/2, -z+1/2'
'-x, -y, -z'
'x, -y-1/2, z-1/2'

loop_
_atom_site_type_symbol
_atom_site_label
_atom_site_fract_x
_atom_site_fract_y
_atom_site_fract_z
_atom_site_U_iso_or_equiv
_atom_site_adp_type
_atom_site_calc_flag
_atom_site_occupancy
_atom_site_disorder_assembly
_atom_site_disorder_group
S S1A 0.07255(13) 0.3898(2) 0.4329(4) 0.0574(6) Uani d 0.702(4) A 1
S S1B 0.1418(5) 0.3457(7) 0.2749(13) 0.0574(6) Uani d 0.298(4) A 2
C C2A 0.1532(7) 0.412(2) 0.663(3) 0.048(3) Uani d 0.702(4) A 1
H H2A 0.137355 0.439712 0.795694 0.058 Uiso calc 0.702(4) A 1
C C2B 0.2476(16) 0.341(5) 0.438(6) 0.048(3) Uani d 0.298(4) A 2
H H2B 0.301123 0.310516 0.397088 0.058 Uiso calc 0.298(4) A 2
C C3 0.2452(2) 0.3858(2) 0.6388(5) 0.0417(8) Uani d 1 . .
C C4A 0.2461(7) 0.3456(17) 0.416(2) 0.048(3) Uani d 0.702(4) A 1
H H4A 0.302496 0.326195 0.365401 0.058 Uiso calc 0.702(4) A 1
C C4B 0.1551(18) 0.422(5) 0.664(6) 0.048(3) Uani d 0.298(4) A 2
H H4B 0.142572 0.455562 0.792513 0.058 Uiso calc 0.298(4) A 2
C C5A 0.1586(7) 0.3375(9) 0.2809(18) 0.053(3) Uani d 0.702(4) A 1
H H5A 0.146845 0.309732 0.136500 0.063 Uiso calc 0.702(4) A 1
C C5B 0.0855(10) 0.4021(19) 0.475(3) 0.053(3) Uani d 0.298(4) A 2
H H5B 0.020804 0.416891 0.461047 0.063 Uiso calc 0.298(4) A 2
C C6 0.3264(2) 0.3933(2) 0.8186(6) 0.0451(8) Uani d 1 . .
H H6 0.313682 0.414696 0.960622 0.054 Uiso calc 1 . .
C C7 0.4168(2) 0.3729(2) 0.8023(6) 0.0485(9) Uani d 1 . .
H H7 0.433284 0.356673 0.659823 0.058 Uiso calc 1 . .
C C8 0.4916(3) 0.3752(2) 1.0027(6) 0.0460(8) Uani d 1 . .
O O9 0.4718(2) 0.3764(2) 1.1988(4) 0.0676(8) Uani d 1 . .
C C10 0.5938(2) 0.3754(2) 0.9658(5) 0.0403(8) Uani d 1 . .
C C11 0.6238(2) 0.4075(2) 0.7646(6) 0.0451(8) Uani d 1 . .
H H11 0.578794 0.428136 0.644229 0.054 Uiso calc 1 . .
C C12 0.7202(3) 0.4092(3) 0.7410(6) 0.0470(8) Uani d 1 . .
H H12 0.740087 0.432427 0.607649 0.056 Uiso calc 1 . .
C C13 0.7860(2) 0.3760(2) 0.9180(6) 0.0434(8) Uani d 1 . .
C C14 0.7584(3) 0.3438(3) 1.1203(6) 0.0491(9) Uani d 1 . .
H H14 0.803570 0.322082 1.239069 0.059 Uiso calc 1 . .
C C15 0.6624(2) 0.3447(2) 1.1429(6) 0.0447(8) Uani d 1 . .
H H15 0.643292 0.324227 1.279603 0.054 Uiso calc 1 . .
Br Br16 0.91660(3) 0.37156(4) 0.88024(8) 0.0730(2) Uani d 1 . .

loop_
_atom_site_aniso_label
_atom_site_aniso_U_11
_atom_site_aniso_U_22
_atom_site_aniso_U_33
_atom_site_aniso_U_12
_atom_site_aniso_U_13
_atom_site_aniso_U_23
S1A 0.0459(8) 0.0718(14) 0.0532(11) 0.0051(8) 0.0029(6) -0.0014(9)
S1B 0.0459(8) 0.0718(14) 0.0532(11) 0.0051(8) 0.0029(6) -0.0014(9)
C2A 0.044(4) 0.056(10) 0.045(4) 0.006(4) 0.010(3) -0.004(4)
C2B 0.044(4) 0.056(10) 0.045(4) 0.006(4) 0.010(3) -0.004(4)
C3 0.0453(19) 0.0398(19) 0.0417(18) -0.0020(15) 0.0115(15) 0.0021(15)
C4A 0.052(4) 0.051(5) 0.043(5) -0.002(3) 0.013(3) -0.006(5)
C4B 0.052(4) 0.051(5) 0.043(5) -0.002(3) 0.013(3) -0.006(5)
C5A 0.058(6) 0.055(5) 0.051(4) 0.015(4) 0.025(4) -0.013(3)
C5B 0.058(6) 0.055(5) 0.051(4) 0.015(4) 0.025(4) -0.013(3)
C6 0.045(2) 0.051(2) 0.0416(19) -0.0044(16) 0.0107(15) -0.0040(15)
C7 0.047(2) 0.054(2) 0.0452(19) -0.0018(17) 0.0105(16) -0.0068(16)
C8 0.0447(19) 0.050(2) 0.045(2) 0.0020(16) 0.0112(16) -0.0036(16)
O9 0.0531(16) 0.107(3) 0.0450(15) 0.0056(14) 0.0139(12) 0.0000(14)
C10 0.0455(19) 0.0372(18) 0.0386(18) -0.0011(15) 0.0075(15) -0.0038(14)
C11 0.049(2) 0.050(2) 0.0350(18) 0.0028(17) 0.0007(15) 0.0004(15)
C12 0.054(2) 0.051(2) 0.0366(18) -0.0055(17) 0.0101(16) 0.0013(16)
C13 0.0382(18) 0.045(2) 0.048(2) -0.0061(15) 0.0075(15) -0.0056(16)
C14 0.051(2) 0.050(2) 0.0426(19) -0.0004(17) -0.0036(16) 0.0041(16)
C15 0.050(2) 0.048(2) 0.0363(18) -0.0041(17) 0.0062(15) 0.0021(15)
Br16 0.0430(3) 0.0970(4) 0.0803(4) -0.0074(2) 0.0128(2) 0.0047(2)

loop_
_atom_type_symbol
_atom_type_description
_atom_type_scat_dispersion_real
_atom_type_scat_dispersion_imag
_atom_type_scat_source
C C 0.0033 0.0016 'International Tables Vol C Tables 4.2.6.8 and 6.1.1.4'
H H 0.0000 0.0000 'International Tables Vol C Tables 4.2.6.8 and 6.1.1.4'
Br Br -0.2901 2.4595 'International Tables Vol C Tables 4.2.6.8 and 6.1.1.4'
O O 0.0106 0.0060 'International Tables Vol C Tables 4.2.6.8 and 6.1.1.4'
S S 0.1246 0.1234 'International Tables Vol C Tables 4.2.6.8 and 6.1.1.4'

loop_
_geom_angle_atom_site_label_1
_geom_angle_atom_site_label_2
_geom_angle_atom_site_label_3
_geom_angle
C4A C5A S1A 107.3(6)
C4B C5B S1B 107.4(9)
S1A C2A H2A 122.9
S1B C2B H2B 124.6
C5A C4A C3 116.0(7)
C5A C4A H4A 122.0
C5B C4B H4B 123.6
C2A S1A C5A 92.8(4)
S1A C5A H5A 126.3
C4A C5A H5A 126.3
C2B S1B C5B 95.2(7)
C4B C5B H5B 126.3
S1B C5B H5B 126.3
C2A C3 C4A 109.4(5)
C2B C3 C4B 113.8(9)
C4A C3 C6 126.0(4)
C4B C3 C6 122.2(7)
C2B C3 C6 124.0(7)
C2A C3 C6 124.5(5)
C3 C6 H6 116.5
C3 C2A S1A 114.3(5)
C3 C2B S1B 110.7(9)
C3 C2A H2A 122.9
C3 C2B H2B 124.6
C3 C4A H4A 122.0
C3 C4B H4B 123.6
C3 C4B C5B 112.7(11)
C7 C6 C3 127.0(3)
C7 C6 H6 116.5
C6 C7 H7 119.0
C6 C7 C8 121.9(3)
C8 C7 H7 119.0
C7 C8 C10 119.1(3)
O9 C8 C7 121.5(3)
O9 C8 C10 119.5(3)
C11 C10 C8 122.9(3)
C11 C10 C15 118.5(3)
C15 C10 C8 118.6(3)
C10 C11 H11 119.6
C12 C11 C10 120.8(3)
C12 C11 H11 119.6
C11 C12 H12 120.5
C13 C12 C11 119.1(3)
C13 C12 H12 120.5
C12 C13 C14 121.5(3)
C12 C13 Br16 119.2(3)
C14 C13 Br16 119.3(3)
C13 C14 H14 120.7
C15 C14 C13 118.7(3)
C15 C14 H14 120.7
C10 C15 H15 119.3
C14 C15 C10 121.5(3)
C14 C15 H15 119.3

loop_
_geom_bond_atom_site_label_1
_geom_bond_atom_site_label_2
_geom_bond_distance
S1A C2A 1.671(8)
C2A H2A 0.9300
S1B C2B 1.661(16)
C2B H2B 0.9300
C2A C3 1.378(9)
C2B C3 1.347(16)
C4A H4A 0.9300
C4B H4B 0.9300
S1A C5A 1.770(8)
C4A C5A 1.378(11)
C5A H5A 0.9300
S1B C5B 1.708(15)
C4B C5B 1.407(16)
C5B H5B 0.9300
C3 C4A 1.431(8)
C3 C4B 1.400(16)
C3 C6 1.451(5)
C6 H6 0.9300
C6 C7 1.325(5)
C7 H7 0.9300
C7 C8 1.469(5)
C8 O9 1.224(4)
C8 C10 1.489(5)
C10 C11 1.389(5)
C10 C15 1.390(5)
C11 H11 0.9300
C11 C12 1.388(5)
C12 H12 0.9300
C12 C13 1.378(5)
C13 C14 1.381(5)
C13 Br16 1.890(3)
C14 H14 0.9300
C14 C15 1.381(5)
C15 H15 0.9300

loop_
_geom_hbond_atom_site_label_D
_geom_hbond_atom_site_label_H
_geom_hbond_atom_site_label_A
_geom_hbond_site_symmetry_A
_geom_hbond_distance_DH
_geom_hbond_distance_HA
_geom_hbond_distance_DA
_geom_hbond_angle_DHA
_geom_hbond_publ_flag
C5A H5A Cg1 4_565 0.93 2.80 3.493(14) 132 y
C5A H5A Cg2 4_565 0.93 2.85 3.52(2) 130 y

loop_
_geom_torsion_atom_site_label_1
_geom_torsion_atom_site_label_2
_geom_torsion_atom_site_label_3
_geom_torsion_atom_site_label_4
_geom_torsion
C2A S1A C5A C4A -3(2)
C2B S1B C5B C4B 4(5)
C5B S1B C2B C3 -4(5)
C5A S1A C2A C3 2(2)
S1A C2A C3 C4A 0(2)
S1B C2B C3 C4B 2(5)
S1B C2B C3 C6 179.7(18)
S1A C2A C3 C6 -176.6(10)
C2A C3 C6 C7 -177.0(17)
C2B C3 C6 C7 13(4)
C4A C3 C6 C7 6.9(15)
C4B C3 C6 C7 -170(4)
C2A C3 C4A C5A -3(2)
C2B C3 C4B C5B 1(6)
C3 C4B C5B S1B -4(7)
C3 C4A C5A S1A 4(2)
C3 C6 C7 C8 -174.3(3)
C6 C3 C4A C5A 173.8(12)
C6 C3 C4B C5B -176(3)
C6 C7 C8 O9 15.6(6)
C6 C7 C8 C10 -164.9(3)
C7 C8 C10 C11 24.4(5)
C7 C8 C10 C15 -157.6(3)
C8 C10 C11 C12 177.8(3)
C8 C10 C15 C14 -179.4(3)
O9 C8 C10 C11 -156.0(4)
O9 C8 C10 C15 22.0(5)
C10 C11 C12 C13 1.8(5)
C11 C10 C15 C14 -1.3(5)
C11 C12 C13 C14 -2.0(5)
C11 C12 C13 Br16 176.5(3)
C12 C13 C14 C15 0.5(5)
C13 C14 C15 C10 1.2(5)
C15 C10 C11 C12 -0.2(5)
Br16 C13 C14 C15 -177.9(3)

_cod_database_fobs_code 2242973
